data_4104431
loop_
_publ_author_name
'Thomas S. Teets'
'Daniel G. Nocera'

_publ_section_title
;
 Halogen Photoreductive Elimination from Gold(III) Centers
;
_journal_name_full 'Journal of the American Chemical Society'
_journal_page_first 7411
_journal_page_last 7420
_journal_paper_doi 10.1021/ja9009937
_journal_volume 131
_journal_year 2009
_chemical_formula_sum 'C18 H33 Au Cl3 P'
_chemical_formula_weight 583.73
_chemical_name_common PCy3AuCl3
_chemical_name_systematic
; 
 ? 
;
_space_group_IT_number 15
_symmetry_cell_setting monoclinic
_symmetry_space_group_name_Hall '-C 2yc'
_symmetry_space_group_name_H-M 'C 1 2/c 1'
_atom_sites_solution_hydrogens geom
_atom_sites_solution_primary direct
_atom_sites_solution_secondary difmap
_audit_creation_method SHELXL-97
_cell_angle_alpha 90.00
_cell_angle_beta 99.905(2)
_cell_angle_gamma 90.00
_cell_formula_units_Z 8
_cell_length_a 17.2194(14)
_cell_length_b 13.7859(14)
_cell_length_c 18.2238(16)
_cell_measurement_temperature 296(2)
_cell_volume 4261.6(7)
_computing_structure_refinement 'SHELXL-97 (Sheldrick, 2008)'
_computing_structure_solution 'SHELXS-97 (Sheldrick, 2008)'
_diffrn_ambient_temperature 296(2)
_diffrn_measured_fraction_theta_full 0.998
_diffrn_measured_fraction_theta_max 0.998
_diffrn_radiation_monochromator graphite
_diffrn_radiation_source 'fine-focus sealed tube'
_diffrn_radiation_type MoK\a
_diffrn_radiation_wavelength 0.71073
_diffrn_reflns_av_R_equivalents 0.0675
_diffrn_reflns_av_sigmaI/netI 0.0396
_diffrn_reflns_limit_h_max 24
_diffrn_reflns_limit_h_min -24
_diffrn_reflns_limit_k_max 19
_diffrn_reflns_limit_k_min -19
_diffrn_reflns_limit_l_max 25
_diffrn_reflns_limit_l_min -25
_diffrn_reflns_number 43886
_diffrn_reflns_theta_full 30.07
_diffrn_reflns_theta_max 30.07
_diffrn_reflns_theta_min 1.90
_exptl_absorpt_coefficient_mu 7.353
_exptl_absorpt_correction_T_max 0.4051
_exptl_absorpt_correction_T_min 0.2164
_exptl_absorpt_correction_type multi-scan
_exptl_absorpt_process_details sadabs
_exptl_crystal_colour yellow
_exptl_crystal_density_diffrn 1.820
_exptl_crystal_description plate
_exptl_crystal_F_000 2288
_exptl_crystal_size_max 0.3
_exptl_crystal_size_mid 0.3
_exptl_crystal_size_min 0.15
_refine_diff_density_max 1.678
_refine_diff_density_min -2.062
_refine_diff_density_rms 0.174
_refine_ls_extinction_method none
_refine_ls_goodness_of_fit_ref 1.122
_refine_ls_hydrogen_treatment noref
_refine_ls_matrix_type full
_refine_ls_number_parameters 208
_refine_ls_number_reflns 6266
_refine_ls_number_restraints 0
_refine_ls_restrained_S_all 1.122
_refine_ls_R_factor_all 0.0437
_refine_ls_R_factor_gt 0.0341
_refine_ls_shift/su_max 0.001
_refine_ls_shift/su_mean 0.000
_refine_ls_structure_factor_coef Fsqd
_refine_ls_weighting_details 'calc w=1/[\s^2^(Fo^2^)+(0.0000P)^2^+41.7603P] where P=(Fo^2^+2Fc^2^)/3'
_refine_ls_weighting_scheme calc
_refine_ls_wR_factor_gt 0.0650
_refine_ls_wR_factor_ref 0.0681
_reflns_number_gt 5395
_reflns_number_total 6266
_reflns_threshold_expression >2sigma(I)
_cod_data_source_file ja9009937_si_008.cif
_cod_data_source_block 08210t
_cod_database_code 4104431

loop_
_symmetry_equiv_pos_as_xyz
'x, y, z'
'-x, y, -z+1/2'
'x+1/2, y+1/2, z'
'-x+1/2, y+1/2, -z+1/2'
'-x, -y, -z'
'x, -y, z-1/2'
'-x+1/2, -y+1/2, -z'
'x+1/2, -y+1/2, z-1/2'

loop_
_atom_site_label
_atom_site_type_symbol
_atom_site_fract_x
_atom_site_fract_y
_atom_site_fract_z
_atom_site_U_iso_or_equiv
_atom_site_adp_type
_atom_site_occupancy
_atom_site_symmetry_multiplicity
_atom_site_calc_flag
_atom_site_refinement_flags
Au1 Au 0.208574(9) 0.153761(11) 0.357329(9) 0.01592(5) Uani 1 1 d .
Cl1 Cl 0.07774(7) 0.17559(8) 0.35682(9) 0.0343(3) Uani 1 1 d .
Cl2 Cl 0.19717(8) -0.00524(7) 0.40075(7) 0.0267(2) Uani 1 1 d .
Cl3 Cl 0.33775(7) 0.12162(8) 0.35131(7) 0.0256(2) Uani 1 1 d .
P1 P 0.21894(6) 0.31339(7) 0.31559(6) 0.0144(2) Uani 1 1 d .
C11 C 0.1964(2) 0.3121(3) 0.2133(2) 0.0167(8) Uani 1 1 d .
H11 H 0.2074 0.3774 0.1963 0.020 Uiso 1 1 calc R
C12 C 0.1093(3) 0.2909(4) 0.1835(3) 0.0268(10) Uani 1 1 d .
H12A H 0.0957 0.2273 0.2003 0.032 Uiso 1 1 calc R
H12B H 0.0766 0.3385 0.2028 0.032 Uiso 1 1 calc R
C13 C 0.0933(3) 0.2940(4) 0.0982(3) 0.0282(11) Uani 1 1 d .
H13A H 0.0383 0.2790 0.0802 0.034 Uiso 1 1 calc R
H13B H 0.1034 0.3589 0.0816 0.034 Uiso 1 1 calc R
C14 C 0.1451(3) 0.2219(3) 0.0657(3) 0.0262(10) Uani 1 1 d .
H14A H 0.1322 0.1565 0.0792 0.031 Uiso 1 1 calc R
H14B H 0.1348 0.2266 0.0118 0.031 Uiso 1 1 calc R
C15 C 0.2312(3) 0.2416(4) 0.0942(3) 0.0249(10) Uani 1 1 d .
H15A H 0.2452 0.3040 0.0757 0.030 Uiso 1 1 calc R
H15B H 0.2628 0.1924 0.0753 0.030 Uiso 1 1 calc R
C16 C 0.2500(3) 0.2419(4) 0.1800(3) 0.0258(10) Uani 1 1 d .
H16A H 0.2432 0.1769 0.1984 0.031 Uiso 1 1 calc R
H16B H 0.3046 0.2605 0.1961 0.031 Uiso 1 1 calc R
C21 C 0.3212(2) 0.3543(3) 0.3425(2) 0.0165(8) Uani 1 1 d .
H21 H 0.3526 0.3079 0.3191 0.020 Uiso 1 1 calc R
C22 C 0.3546(3) 0.3491(4) 0.4258(2) 0.0230(9) Uani 1 1 d .
H22A H 0.3318 0.4002 0.4520 0.028 Uiso 1 1 calc R
H22B H 0.3412 0.2872 0.4457 0.028 Uiso 1 1 calc R
C23 C 0.4441(3) 0.3607(3) 0.4376(3) 0.0282(10) Uani 1 1 d .
H23A H 0.4669 0.3068 0.4145 0.034 Uiso 1 1 calc R
H23B H 0.4652 0.3596 0.4905 0.034 Uiso 1 1 calc R
C24 C 0.4670(3) 0.4560(4) 0.4041(3) 0.0286(11) Uani 1 1 d .
H24A H 0.4509 0.5098 0.4323 0.034 Uiso 1 1 calc R
H24B H 0.5238 0.4587 0.4081 0.034 Uiso 1 1 calc R
C25 C 0.4290(3) 0.4669(5) 0.3227(3) 0.0412(14) Uani 1 1 d .
H25A H 0.4512 0.4191 0.2932 0.049 Uiso 1 1 calc R
H25B H 0.4410 0.5308 0.3053 0.049 Uiso 1 1 calc R
C26 C 0.3399(3) 0.4539(4) 0.3117(3) 0.0374(13) Uani 1 1 d .
H26A H 0.3177 0.4580 0.2592 0.045 Uiso 1 1 calc R
H26B H 0.3167 0.5049 0.3377 0.045 Uiso 1 1 calc R
C31 C 0.1475(3) 0.3934(3) 0.3498(2) 0.0172(8) Uani 1 1 d .
H31 H 0.0958 0.3633 0.3340 0.021 Uiso 1 1 calc R
C32 C 0.1581(3) 0.4013(4) 0.4343(3) 0.0286(11) Uani 1 1 d .
H32A H 0.2078 0.4330 0.4532 0.034 Uiso 1 1 calc R
H32B H 0.1595 0.3369 0.4559 0.034 Uiso 1 1 calc R
C33 C 0.0900(3) 0.4598(4) 0.4572(3) 0.0318(11) Uani 1 1 d .
H33A H 0.0411 0.4244 0.4428 0.038 Uiso 1 1 calc R
H33B H 0.0991 0.4671 0.5110 0.038 Uiso 1 1 calc R
C34 C 0.0823(3) 0.5595(3) 0.4210(3) 0.0301(11) Uani 1 1 d .
H34A H 0.1287 0.5978 0.4399 0.036 Uiso 1 1 calc R
H34B H 0.0368 0.5925 0.4340 0.036 Uiso 1 1 calc R
C35 C 0.0732(4) 0.5516(4) 0.3365(3) 0.0454(17) Uani 1 1 d .
H35A H 0.0715 0.6161 0.3150 0.054 Uiso 1 1 calc R
H35B H 0.0239 0.5193 0.3171 0.054 Uiso 1 1 calc R
C36 C 0.1421(4) 0.4944(4) 0.3141(4) 0.0476(18) Uani 1 1 d .
H36A H 0.1342 0.4881 0.2603 0.057 Uiso 1 1 calc R
H36B H 0.1910 0.5293 0.3301 0.057 Uiso 1 1 calc R

loop_
_atom_site_aniso_label
_atom_site_aniso_U_11
_atom_site_aniso_U_22
_atom_site_aniso_U_33
_atom_site_aniso_U_23
_atom_site_aniso_U_13
_atom_site_aniso_U_12
Au1 0.01952(8) 0.01280(7) 0.01632(8) -0.00016(6) 0.00560(5) -0.00117(6)
Cl1 0.0206(5) 0.0218(5) 0.0636(9) 0.0023(5) 0.0164(6) -0.0035(4)
Cl2 0.0389(6) 0.0146(4) 0.0284(6) 0.0012(4) 0.0107(5) -0.0024(4)
Cl3 0.0227(5) 0.0211(5) 0.0337(7) -0.0006(4) 0.0068(5) 0.0043(4)
P1 0.0169(5) 0.0141(4) 0.0127(5) -0.0001(4) 0.0038(4) -0.0018(4)
C11 0.019(2) 0.0164(17) 0.015(2) -0.0004(15) 0.0041(16) -0.0024(15)
C12 0.020(2) 0.044(3) 0.016(2) -0.002(2) 0.0021(18) -0.001(2)
C13 0.022(2) 0.047(3) 0.015(2) 0.001(2) 0.0027(18) -0.003(2)
C14 0.036(3) 0.024(2) 0.018(2) -0.0013(18) 0.005(2) -0.012(2)
C15 0.028(2) 0.028(2) 0.019(2) -0.0045(19) 0.0054(19) 0.0047(19)
C16 0.024(2) 0.031(2) 0.023(3) -0.0028(19) 0.0047(19) 0.0075(19)
C21 0.0162(18) 0.0183(18) 0.0153(19) -0.0012(16) 0.0033(15) -0.0026(15)
C22 0.022(2) 0.028(2) 0.019(2) 0.0030(19) 0.0034(17) -0.0064(19)
C23 0.025(2) 0.028(2) 0.030(3) 0.002(2) -0.0010(19) -0.0039(19)
C24 0.020(2) 0.027(2) 0.037(3) 0.001(2) 0.000(2) -0.0069(18)
C25 0.038(3) 0.049(3) 0.036(3) 0.010(3) 0.004(3) -0.024(3)
C26 0.037(3) 0.036(3) 0.033(3) 0.015(2) -0.011(2) -0.022(2)
C31 0.022(2) 0.0161(18) 0.016(2) 0.0001(15) 0.0078(17) 0.0001(15)
C32 0.032(3) 0.037(3) 0.017(2) -0.002(2) 0.008(2) 0.011(2)
C33 0.036(3) 0.039(3) 0.024(3) 0.001(2) 0.015(2) 0.009(2)
C34 0.030(3) 0.026(2) 0.039(3) -0.011(2) 0.020(2) -0.0026(19)
C35 0.073(4) 0.031(3) 0.043(4) 0.017(2) 0.038(3) 0.025(3)
C36 0.085(5) 0.023(2) 0.049(4) 0.007(2) 0.051(4) 0.015(3)

loop_
_atom_type_symbol
_atom_type_description
_atom_type_scat_dispersion_real
_atom_type_scat_dispersion_imag
_atom_type_scat_source
C C 0.0033 0.0016 'International Tables Vol C Tables 4.2.6.8 and 6.1.1.4'
H H 0.0000 0.0000 'International Tables Vol C Tables 4.2.6.8 and 6.1.1.4'
P P 0.1023 0.0942 'International Tables Vol C Tables 4.2.6.8 and 6.1.1.4'
Cl Cl 0.1484 0.1585 'International Tables Vol C Tables 4.2.6.8 and 6.1.1.4'
Au Au -2.0133 8.8022 'International Tables Vol C Tables 4.2.6.8 and 6.1.1.4'

loop_
_geom_angle_atom_site_label_1
_geom_angle_atom_site_label_2
_geom_angle_atom_site_label_3
_geom_angle
Cl1 Au1 Cl3 175.38(5)
Cl1 Au1 P1 90.29(4)
Cl3 Au1 P1 92.14(4)
Cl1 Au1 Cl2 89.12(4)
Cl3 Au1 Cl2 88.49(4)
P1 Au1 Cl2 179.06(4)
C21 P1 C11 107.41(19)
C21 P1 C31 113.1(2)
C11 P1 C31 108.2(2)
C21 P1 Au1 108.97(14)
C11 P1 Au1 107.80(14)
C31 P1 Au1 111.12(13)
C16 C11 C12 110.9(4)
C16 C11 P1 111.8(3)
C12 C11 P1 112.6(3)
C13 C12 C11 110.4(4)
C14 C13 C12 111.2(4)
C15 C14 C13 110.8(4)
C14 C15 C16 111.9(4)
C11 C16 C15 111.6(4)
C22 C21 C26 109.7(4)
C22 C21 P1 115.5(3)
C26 C21 P1 115.4(3)
C23 C22 C21 109.4(4)
C22 C23 C24 110.9(4)
C25 C24 C23 112.2(4)
C24 C25 C26 111.7(5)
C25 C26 C21 109.0(4)
C32 C31 C36 110.6(4)
C32 C31 P1 114.5(3)
C36 C31 P1 113.4(3)
C31 C32 C33 110.3(4)
C34 C33 C32 111.7(4)
C33 C34 C35 111.1(4)
C34 C35 C36 110.8(5)
C31 C36 C35 110.3(4)

loop_
_geom_bond_atom_site_label_1
_geom_bond_atom_site_label_2
_geom_bond_distance
Au1 Cl1 2.2713(12)
Au1 Cl3 2.2891(11)
Au1 P1 2.3452(11)
Au1 Cl2 2.3501(11)
P1 C21 1.834(4)
P1 C11 1.837(4)
P1 C31 1.839(4)
C11 C16 1.533(6)
C11 C12 1.534(6)
C12 C13 1.531(7)
C13 C14 1.522(7)
C14 C15 1.509(7)
C15 C16 1.542(7)
C21 C22 1.531(6)
C21 C26 1.538(6)
C22 C23 1.528(6)
C23 C24 1.529(7)
C24 C25 1.521(8)
C25 C26 1.524(8)
C31 C32 1.523(6)
C31 C36 1.533(6)
C32 C33 1.539(6)
C33 C34 1.521(7)
C34 C35 1.525(8)
C35 C36 1.537(7)

loop_
_geom_torsion_atom_site_label_1
_geom_torsion_atom_site_label_2
_geom_torsion_atom_site_label_3
_geom_torsion_atom_site_label_4
_geom_torsion
Cl1 Au1 P1 C21 156.17(15)
Cl3 Au1 P1 C21 -27.75(15)
Cl2 Au1 P1 C21 104(3)
Cl1 Au1 P1 C11 -87.56(15)
Cl3 Au1 P1 C11 88.52(15)
Cl2 Au1 P1 C11 -139(3)
Cl1 Au1 P1 C31 30.88(16)
Cl3 Au1 P1 C31 -153.04(16)
Cl2 Au1 P1 C31 -21(3)
C21 P1 C11 C16 61.2(3)
C31 P1 C11 C16 -176.3(3)
Au1 P1 C11 C16 -56.1(3)
C21 P1 C11 C12 -173.1(3)
C31 P1 C11 C12 -50.7(4)
Au1 P1 C11 C12 69.6(3)
C16 C11 C12 C13 -55.7(5)
P1 C11 C12 C13 178.1(3)
C11 C12 C13 C14 57.8(5)
C12 C13 C14 C15 -57.6(5)
C13 C14 C15 C16 55.4(5)
C12 C11 C16 C15 53.8(5)
P1 C11 C16 C15 -179.6(3)
C14 C15 C16 C11 -53.9(5)
C11 P1 C21 C22 -173.2(3)
C31 P1 C21 C22 67.4(4)
Au1 P1 C21 C22 -56.7(3)
C11 P1 C21 C26 57.1(4)
C31 P1 C21 C26 -62.3(4)
Au1 P1 C21 C26 173.6(3)
C26 C21 C22 C23 -61.6(5)
P1 C21 C22 C23 166.0(3)
C21 C22 C23 C24 57.2(5)
C22 C23 C24 C25 -53.5(6)
C23 C24 C25 C26 53.5(6)
C24 C25 C26 C21 -56.7(6)
C22 C21 C26 C25 60.9(6)
P1 C21 C26 C25 -166.6(4)
C21 P1 C31 C32 -61.6(4)
C11 P1 C31 C32 179.5(3)
Au1 P1 C31 C32 61.3(4)
C21 P1 C31 C36 66.6(5)
C11 P1 C31 C36 -52.3(4)
Au1 P1 C31 C36 -170.5(4)
C36 C31 C32 C33 57.1(6)
P1 C31 C32 C33 -173.3(3)
C31 C32 C33 C34 -55.9(6)
C32 C33 C34 C35 55.3(6)
C33 C34 C35 C36 -55.8(6)
C32 C31 C36 C35 -58.1(7)
P1 C31 C36 C35 171.7(5)
C34 C35 C36 C31 57.2(7)
